data_7125419
loop_
_publ_author_name
'Liu, Ke'
'Zhang, Jing'
'Xu, Ling'
'Liu, Jing'
'Ding, Liping'
'Liu, Taihong'
'Fang, Yu'

_publ_section_title
;
 Film-based fluorescence sensing: a &quot;chemical nose&quot; for
 nicotine.
;
_journal_issue 84
_journal_name_full 'Chemical communications (Cambridge, England)'
_journal_page_first 12679
_journal_page_last 12682
_journal_paper_doi 10.1039/c9cc06771j
_journal_volume 55
_journal_year 2019
_chemical_formula_moiety 'C26 H28 B10'
_chemical_formula_sum 'C26 H28 B10'
_chemical_formula_weight 448.58
_space_group_crystal_system triclinic
_space_group_IT_number 2
_space_group_name_Hall '-P 1'
_space_group_name_H-M_alt 'P -1'
_atom_sites_solution_hydrogens geom
_atom_sites_solution_primary dual
_audit_creation_date 2019-04-03
_audit_creation_method
;
Olex2 1.2
(compiled 2018.05.29 svn.r3508 for OlexSys, GUI svn.r5506)
;
_audit_update_record
;
2019-05-22 deposited with the CCDC.	2019-09-19 downloaded from the CCDC.
;
_cell_angle_alpha 100.4710(10)
_cell_angle_beta 99.9750(10)
_cell_angle_gamma 95.0160(10)
_cell_formula_units_Z 8
_cell_length_a 13.5625(6)
_cell_length_b 14.0717(6)
_cell_length_c 27.7111(11)
_cell_measurement_reflns_used 9680
_cell_measurement_temperature 153
_cell_measurement_theta_max 68.290
_cell_measurement_theta_min 3.218
_cell_volume 5083.2(4)
_computing_cell_refinement 'SAINT V8.38A (?, 2016)'
_computing_data_reduction 'SAINT V8.38A (?, 2016)'
_computing_molecular_graphics 'Olex2 (Dolomanov et al., 2009)'
_computing_publication_material 'Olex2 (Dolomanov et al., 2009)'
_computing_structure_refinement 'XL (Sheldrick, 2008)'
_computing_structure_solution 'XT (Sheldrick, 2015)'
_diffrn_ambient_temperature 153.01
_diffrn_measured_fraction_theta_full 0.995
_diffrn_measured_fraction_theta_max 0.993
_diffrn_measurement_device_type 'Bruker APEX-II CCD'
_diffrn_measurement_method '\f and \w scans'
_diffrn_radiation_type CuK\a
_diffrn_radiation_wavelength 1.54178
_diffrn_reflns_av_R_equivalents 0.0313
_diffrn_reflns_av_unetI/netI 0.0156
_diffrn_reflns_Laue_measured_fraction_full 0.995
_diffrn_reflns_Laue_measured_fraction_max 0.993
_diffrn_reflns_limit_h_max 16
_diffrn_reflns_limit_h_min -16
_diffrn_reflns_limit_k_max 16
_diffrn_reflns_limit_k_min -16
_diffrn_reflns_limit_l_max 33
_diffrn_reflns_limit_l_min -33
_diffrn_reflns_number 155401
_diffrn_reflns_point_group_measured_fraction_full 0.995
_diffrn_reflns_point_group_measured_fraction_max 0.993
_diffrn_reflns_theta_full 67.679
_diffrn_reflns_theta_max 68.318
_diffrn_reflns_theta_min 3.218
_diffrn_standards_number 0
_exptl_absorpt_coefficient_mu 0.436
_exptl_absorpt_correction_T_max 0.7530
_exptl_absorpt_correction_T_min 0.7007
_exptl_absorpt_correction_type multi-scan
_exptl_absorpt_process_details
'SADABS-2016/2 (Bruker,2016/2) was used for absorption correction. wR2(int) was 0.0850 before and 0.0560 after correction. The Ratio of minimum to maximum transmission is 0.9305. The \l/2 correction factor is Not present.'
_exptl_crystal_colour 'clear light colourless'
_exptl_crystal_colour_lustre clear
_exptl_crystal_colour_modifier light
_exptl_crystal_colour_primary colourless
_exptl_crystal_density_diffrn 1.172
_exptl_crystal_description block
_exptl_crystal_F_000 1872
_exptl_crystal_size_max 0.5
_exptl_crystal_size_mid 0.4
_exptl_crystal_size_min 0.3
_refine_diff_density_max 0.218
_refine_diff_density_min -0.193
_refine_diff_density_rms 0.033
_refine_ls_extinction_method none
_refine_ls_goodness_of_fit_ref 1.040
_refine_ls_hydrogen_treatment constr
_refine_ls_matrix_type full
_refine_ls_number_parameters 1297
_refine_ls_number_reflns 18518
_refine_ls_number_restraints 0
_refine_ls_restrained_S_all 1.040
_refine_ls_R_factor_all 0.0426
_refine_ls_R_factor_gt 0.0412
_refine_ls_shift/su_max 0.001
_refine_ls_shift/su_mean 0.000
_refine_ls_structure_factor_coef Fsqd
_refine_ls_weighting_details 'w=1/[\s^2^(Fo^2^)+(0.0485P)^2^+1.7348P] where P=(Fo^2^+2Fc^2^)/3'
_refine_ls_weighting_scheme calc
_refine_ls_wR_factor_gt 0.1029
_refine_ls_wR_factor_ref 0.1041
_reflns_Friedel_coverage 0.000
_reflns_number_gt 17722
_reflns_number_total 18518
_reflns_threshold_expression 'I > 2\s(I)'
_cod_data_source_file c9cc06771j2.cif
_cod_data_source_block s_CCDC1
_cod_original_cell_volume 5083.1(4)
_cod_database_code 7125419
_shelx_shelxl_version_number 2014/7
_shelx_space_group_comment
;
The symmetry employed for this shelxl refinement is uniquely defined
by the following loop, which should always be used as a source of
symmetry information in preference to the above space-group names.
They are only intended as comments.
;
_shelx_estimated_absorpt_t_max 0.880
_shelx_estimated_absorpt_t_min 0.811
_olex2_refinement_description
;
1. Fixed Uiso
 At 1.2 times of:
  All B(H) groups, All C(H) groups
2.a Aromatic/amide H refined with riding coordinates:
 C005(H005), C006(H006), C009(H009), C00A(H00A), C00B(H00B), C00D(H00D),
 C00H(H00H), C00K(H00K), C00L(H00L), C00S(H00S), C00T(H00T), C00W(H00W),
 C00X(H00X), C00Y(H00Y), C010(H010), C012(H012), C013(H013), C014(H014),
 C015(H015), C016(H016), C017(H017), C018(H018), C01E(H01E), C01G(H01G),
 C01H(H01H), C01I(H01I), C01J(H01J), C01K(H01K), C01M(H01M), C01N(H01N),
 C01P(H01P), C01Q(H01Q), C01S(H01S), C01T(H01T), C01U(H01U), C01V(H01V),
 C01W(H01W), C01X(H01X), C01Y(H01Y), C01Z(H01Z), C020(H020), C021(H021),
 C022(H022), C023(H023), C024(H024), C025(H025), C027(H027), C028(H028),
 C029(H029), C02A(H02A), C02B(H02B), C02C(H02C), C02D(H02D), C02E(H02E),
 C02F(H02F), C02G(H02G), C02H(H02H), C02I(H02I), C02J(H02J), C02K(H02K),
 C02L(H02L), C02M(H02M), C02N(H02N), C02O(H02O), C02P(H02P), C02Q(H02Q),
 C02R(H02R), C02T(H02T), C02V(H02V), C02Z(H02Z), C034(H034), C03U(H03U)
2.b Boron cage BH refined with riding coordinates:
 B02S(H02S), B02U(H02U), B02W(H02W), B02X(H02X), B02Y(H02Y), B030(H030),
 B031(H031), B032(H032), B033(H033), B035(H035), B036(H036), B037(H037),
 B038(H038), B039(H039), B03A(H03A), B03B(H03B), B03C(H03C), B03D(H03D),
 B03E(H03E), B03F(H03F), B03G(H03G), B03H(H03H), B03I(H03I), B03J(H03J),
 B03K(H03K), B03L(H03L), B03M(H03M), B03N(H03N), B03O(H03O), B03P(H03P),
 B03Q(H03Q), B03R(H03R), B03S(H03S), B03T(H03T), B03V(H03V), B03W(H03W),
 B03X(H03X), B03Y(H03Y), B03Z(H03Z), B040(H040)
;
_olex2_submission_special_instructions 'No special instructions were received'

loop_
_space_group_symop_operation_xyz
'x, y, z'
'-x, -y, -z'

loop_
_atom_site_label
_atom_site_type_symbol
_atom_site_fract_x
_atom_site_fract_y
_atom_site_fract_z
_atom_site_U_iso_or_equiv
_atom_site_adp_type
_atom_site_occupancy
_atom_site_site_symmetry_order
_atom_site_calc_flag
_atom_site_refinement_flags_posn
C00B C 0.18983(8) 0.10554(8) 0.05494(4) 0.0258(2) Uani 1 1 d .
C00C C 0.25363(9) 0.50371(8) 0.16389(4) 0.0254(2) Uani 1 1 d .
C00F C 0.16163(8) 0.33937(8) 0.01287(4) 0.0230(2) Uani 1 1 d .
C00I C 0.11875(8) 0.21696(8) 0.00046(4) 0.0232(2) Uani 1 1 d .
C00M C 0.28817(9) 0.56274(9) 0.21512(4) 0.0267(2) Uani 1 1 d .
C00Q C 0.11292(9) 0.06481(8) 0.12226(4) 0.0260(2) Uani 1 1 d .
C00S C 0.29505(10) 0.66381(9) 0.22344(5) 0.0319(3) Uani 1 1 d .
C00V C 0.11184(9) 0.01428(8) 0.16471(4) 0.0271(2) Uani 1 1 d .
C00Y C 0.15308(9) -0.07278(9) 0.16530(5) 0.0304(3) Uani 1 1 d .
C001 C 0.11654(8) 0.16544(8) 0.04313(4) 0.0242(2) Uani 1 1 d .
C01G C 0.13885(9) 0.46731(9) 0.08418(4) 0.0311(3) Uani 1 1 d .
C01I C 0.31474(10) 0.51827(10) 0.25573(5) 0.0332(3) Uani 1 1 d .
C01V C 0.32624(10) 0.71943(10) 0.27127(5) 0.0390(3) Uani 1 1 d .
C01X C 0.04006(10) 0.17201(10) 0.07057(5) 0.0403(3) Uani 1 1 d .
C02B C 0.10911(11) -0.08130(11) 0.24487(5) 0.0404(3) Uani 1 1 d .
C02H C 0.34474(10) 0.57427(11) 0.30361(5) 0.0397(3) Uani 1 1 d .
C02K C 0.06924(11) 0.05247(10) 0.20532(5) 0.0377(3) Uani 1 1 d .
C02P C 0.06831(12) 0.00495(11) 0.24491(5) 0.0430(3) Uani 1 1 d .
C003 C 0.19235(8) 0.39302(8) 0.06622(4) 0.0236(2) Uani 1 1 d .
C006 C 0.18780(9) 0.05641(8) 0.09368(4) 0.0260(2) Uani 1 1 d .
C010 C 0.27605(10) 0.37407(9) 0.09795(5) 0.0335(3) Uani 1 1 d .
C016 C 0.16968(9) 0.52205(9) 0.13205(5) 0.0317(3) Uani 1 1 d .
C023 C 0.30525(10) 0.42821(9) 0.14606(5) 0.0348(3) Uani 1 1 d .
C024 C 0.03848(11) 0.12245(11) 0.10912(6) 0.0419(3) Uani 1 1 d .
C025 C 0.35046(10) 0.67456(11) 0.31139(5) 0.0409(3) Uani 1 1 d .
C028 C 0.15104(10) -0.11989(10) 0.20497(5) 0.0389(3) Uani 1 1 d .
B02S B 0.03429(10) 0.29999(9) -0.00918(5) 0.0246(3) Uani 1 1 d .
B02U B 0.23598(10) 0.25588(9) -0.01085(5) 0.0245(3) Uani 1 1 d .
B02W B 0.02670(10) 0.18816(10) -0.05238(5) 0.0268(3) Uani 1 1 d .
B02X B 0.09813(10) 0.39285(10) -0.03190(5) 0.0262(3) Uani 1 1 d .
B03A B 0.22362(10) 0.36604(10) -0.03264(5) 0.0265(3) Uani 1 1 d .
B03B B 0.01335(10) 0.29843(10) -0.07407(5) 0.0284(3) Uani 1 1 d .
B03N B 0.21730(10) 0.25437(10) -0.07568(5) 0.0284(3) Uani 1 1 d .
B033 B 0.08730(11) 0.21270(10) -0.10179(5) 0.0295(3) Uani 1 1 d .
B035 B 0.15219(10) 0.16107(10) -0.05341(5) 0.0265(3) Uani 1 1 d .
B038 B 0.13117(11) 0.33927(10) -0.08888(5) 0.0293(3) Uani 1 1 d .
H00B H 0.2419 0.0984 0.0361 0.031 Uiso 1 1 calc R
H00S H 0.2782 0.6951 0.1960 0.038 Uiso 1 1 calc R
H00Y H 0.1829 -0.1002 0.1382 0.036 Uiso 1 1 calc R
H01G H 0.0805 0.4805 0.0633 0.037 Uiso 1 1 calc R
H01I H 0.3123 0.4494 0.2506 0.040 Uiso 1 1 calc R
H01V H 0.3310 0.7884 0.2765 0.047 Uiso 1 1 calc R
H01X H -0.0118 0.2111 0.0627 0.048 Uiso 1 1 calc R
H02B H 0.1083 -0.1138 0.2720 0.049 Uiso 1 1 calc R
H02H H 0.3615 0.5435 0.3312 0.048 Uiso 1 1 calc R
H02K H 0.0405 0.1118 0.2058 0.045 Uiso 1 1 calc R
H02P H 0.0393 0.0321 0.2723 0.052 Uiso 1 1 calc R
H02S H -0.0248 0.3152 0.0139 0.029 Uiso 1 1 calc R
H02U H 0.3089 0.2418 0.0111 0.029 Uiso 1 1 calc R
H02W H -0.0381 0.1295 -0.0585 0.032 Uiso 1 1 calc R
H02X H 0.0801 0.4697 -0.0246 0.031 Uiso 1 1 calc R
H03A H 0.2886 0.4248 -0.0257 0.032 Uiso 1 1 calc R
H03B H -0.0607 0.3125 -0.0948 0.034 Uiso 1 1 calc R
H03N H 0.2783 0.2392 -0.0976 0.034 Uiso 1 1 calc R
H006 H 0.2386 0.0160 0.1010 0.031 Uiso 1 1 calc R
H010 H 0.3136 0.3235 0.0865 0.040 Uiso 1 1 calc R
H016 H 0.1328 0.5732 0.1434 0.038 Uiso 1 1 calc R
H023 H 0.3620 0.4134 0.1674 0.042 Uiso 1 1 calc R
H024 H -0.0149 0.1279 0.1272 0.050 Uiso 1 1 calc R
H025 H 0.3710 0.7126 0.3443 0.049 Uiso 1 1 calc R
H028 H 0.1789 -0.1796 0.2046 0.047 Uiso 1 1 calc R
H033 H 0.0624 0.1703 -0.1410 0.035 Uiso 1 1 calc R
H035 H 0.1702 0.0842 -0.0603 0.032 Uiso 1 1 calc R
H038 H 0.1350 0.3803 -0.1197 0.035 Uiso 1 1 calc R

loop_
_atom_site_aniso_label
_atom_site_aniso_U_11
_atom_site_aniso_U_22
_atom_site_aniso_U_33
_atom_site_aniso_U_23
_atom_site_aniso_U_13
_atom_site_aniso_U_12
C00B 0.0236(6) 0.0264(6) 0.0283(6) 0.0031(5) 0.0088(5) 0.0055(4)
C00C 0.0281(6) 0.0238(5) 0.0250(6) 0.0052(4) 0.0060(5) 0.0046(4)
C00F 0.0221(5) 0.0218(5) 0.0258(6) 0.0050(4) 0.0055(4) 0.0047(4)
C00I 0.0206(5) 0.0228(5) 0.0262(6) 0.0029(4) 0.0064(4) 0.0034(4)
C00M 0.0241(6) 0.0296(6) 0.0263(6) 0.0037(5) 0.0060(4) 0.0045(5)
C00Q 0.0270(6) 0.0225(5) 0.0280(6) 0.0029(4) 0.0063(5) 0.0026(4)
C00S 0.0348(7) 0.0295(6) 0.0314(6) 0.0033(5) 0.0086(5) 0.0043(5)
C00V 0.0259(6) 0.0267(6) 0.0266(6) 0.0036(5) 0.0029(5) -0.0010(5)
C00Y 0.0287(6) 0.0325(6) 0.0288(6) 0.0071(5) 0.0013(5) 0.0043(5)
C001 0.0226(5) 0.0229(5) 0.0270(6) 0.0039(4) 0.0061(4) 0.0028(4)
C01G 0.0292(6) 0.0361(7) 0.0273(6) 0.0033(5) 0.0018(5) 0.0149(5)
C01I 0.0335(6) 0.0353(7) 0.0302(6) 0.0078(5) 0.0037(5) 0.0032(5)
C01V 0.0390(7) 0.0344(7) 0.0391(7) -0.0045(6) 0.0107(6) -0.0013(6)
C01X 0.0370(7) 0.0473(8) 0.0525(8) 0.0269(7) 0.0245(6) 0.0245(6)
C02B 0.0445(8) 0.0458(8) 0.0280(6) 0.0136(6) -0.0023(6) -0.0051(6)
C02H 0.0344(7) 0.0571(9) 0.0263(6) 0.0101(6) 0.0033(5) 0.0005(6)
C02K 0.0480(8) 0.0313(7) 0.0359(7) 0.0050(5) 0.0157(6) 0.0051(6)
C02P 0.0533(9) 0.0460(8) 0.0287(7) 0.0035(6) 0.0134(6) -0.0024(7)
C003 0.0239(5) 0.0220(5) 0.0248(6) 0.0040(4) 0.0049(4) 0.0039(4)
C006 0.0243(6) 0.0239(5) 0.0292(6) 0.0033(5) 0.0041(5) 0.0060(4)
C010 0.0356(7) 0.0307(6) 0.0321(6) 0.0000(5) 0.0006(5) 0.0172(5)
C016 0.0339(6) 0.0325(6) 0.0288(6) 0.0018(5) 0.0050(5) 0.0169(5)
C023 0.0352(7) 0.0362(7) 0.0299(6) 0.0015(5) -0.0030(5) 0.0165(5)
C024 0.0403(7) 0.0499(8) 0.0527(8) 0.0270(7) 0.0292(7) 0.0235(6)
C025 0.0325(7) 0.0541(9) 0.0283(6) -0.0079(6) 0.0069(5) -0.0058(6)
C028 0.0406(7) 0.0391(7) 0.0371(7) 0.0145(6) -0.0006(6) 0.0070(6)
B02S 0.0223(6) 0.0268(6) 0.0247(6) 0.0048(5) 0.0037(5) 0.0057(5)
B02U 0.0225(6) 0.0233(6) 0.0285(6) 0.0029(5) 0.0093(5) 0.0037(5)
B02W 0.0247(6) 0.0296(7) 0.0244(6) 0.0020(5) 0.0042(5) 0.0021(5)
B02X 0.0290(7) 0.0269(6) 0.0239(6) 0.0071(5) 0.0047(5) 0.0061(5)
B03A 0.0278(7) 0.0253(6) 0.0280(7) 0.0062(5) 0.0089(5) 0.0026(5)
B03B 0.0283(7) 0.0327(7) 0.0236(6) 0.0052(5) 0.0031(5) 0.0042(5)
B03N 0.0304(7) 0.0286(7) 0.0273(7) 0.0037(5) 0.0111(5) 0.0025(5)
B033 0.0320(7) 0.0314(7) 0.0244(6) 0.0026(5) 0.0071(5) 0.0024(6)
B035 0.0274(6) 0.0259(6) 0.0260(6) 0.0006(5) 0.0093(5) 0.0025(5)
B038 0.0331(7) 0.0313(7) 0.0246(6) 0.0065(5) 0.0079(5) 0.0037(6)

loop_
_atom_type_symbol
_atom_type_description
_atom_type_scat_dispersion_real
_atom_type_scat_dispersion_imag
_atom_type_scat_source
C C 0.0181 0.0091 'International Tables Vol C Tables 4.2.6.8 and 6.1.1.4'
H H 0.0000 0.0000 'International Tables Vol C Tables 4.2.6.8 and 6.1.1.4'
B B 0.0090 0.0039 'International Tables Vol C Tables 4.2.6.8 and 6.1.1.4'

loop_
_geom_angle_atom_site_label_1
_geom_angle_atom_site_label_2
_geom_angle_atom_site_label_3
_geom_angle
C006 C00B C001 120.87(10)
C016 C00C C00M 121.69(10)
C023 C00C C00M 120.61(11)
C023 C00C C016 117.70(11)
C00I C00F B02S 60.05(7)
C00I C00F B02U 60.38(6)
C003 C00F C00I 119.33(9)
C003 C00F B02S 117.15(9)
C003 C00F B02U 119.23(9)
C003 C00F B02X 120.84(9)
C003 C00F B03A 121.78(9)
B02U C00F B02S 111.62(9)
B02X C00F C00I 109.38(8)
B02X C00F B02S 61.93(7)
B02X C00F B02U 112.85(9)
B03A C00F C00I 109.95(8)
B03A C00F B02S 113.15(9)
B03A C00F B02U 62.13(7)
B03A C00F B02X 62.62(7)
C00F C00I B02S 60.33(7)
C00F C00I B02U 59.99(6)
C001 C00I C00F 119.25(9)
C001 C00I B02S 118.88(9)
C001 C00I B02U 117.48(9)
C001 C00I B02W 121.46(9)
C001 C00I B035 120.76(9)
B02S C00I B02U 111.53(9)
B02W C00I C00F 110.12(8)
B02W C00I B02S 62.26(7)
B02W C00I B02U 113.29(9)
B035 C00I C00F 109.72(8)
B035 C00I B02S 113.13(9)
B035 C00I B02U 62.15(7)
B035 C00I B02W 62.72(7)
C00S C00M C00C 120.42(11)
C00S C00M C01I 118.78(11)
C01I C00M C00C 120.79(11)
C006 C00Q C00V 121.74(10)
C024 C00Q C00V 121.20(11)
C024 C00Q C006 117.06(11)
C01V C00S C00M 120.77(12)
C00Y C00V C00Q 121.08(11)
C00Y C00V C02K 117.92(11)
C02K C00V C00Q 121.00(11)
C028 C00Y C00V 120.67(12)
C00B C001 C00I 120.26(10)
C01X C001 C00B 117.93(11)
C01X C001 C00I 121.75(10)
C016 C01G C003 120.71(11)
C02H C01I C00M 120.18(12)
C025 C01V C00S 119.99(13)
C024 C01X C001 120.78(12)
C028 C02B C02P 119.16(12)
C025 C02H C01I 120.41(13)
C02P C02K C00V 120.82(13)
C02B C02P C02K 120.59(13)
C01G C003 C00F 119.63(10)
C010 C003 C00F 121.98(10)
C010 C003 C01G 118.32(11)
C00B C006 C00Q 121.50(11)
C023 C010 C003 120.48(11)
C01G C016 C00C 121.21(11)
C010 C023 C00C 121.56(11)
C01X C024 C00Q 121.81(12)
C01V C025 C02H 119.85(12)
C02B C028 C00Y 120.84(13)
C00F B02S B02W 106.47(9)
C00F B02S B02X 58.41(7)
C00F B02S B03B 105.77(9)
C00I B02S C00F 59.62(6)
C00I B02S B02W 58.38(7)
C00I B02S B02X 106.25(9)
C00I B02S B03B 105.52(9)
B02X B02S B02W 108.26(9)
B03B B02S B02W 60.09(7)
B03B B02S B02X 60.24(7)
C00F B02U C00I 59.63(6)
C00F B02U B03A 58.43(7)
C00F B02U B03N 105.69(9)
C00F B02U B035 106.32(9)
C00I B02U B03A 106.42(9)
C00I B02U B03N 105.57(9)
C00I B02U B035 58.23(7)
B03A B02U B035 108.45(9)
B03N B02U B03A 60.27(7)
B03N B02U B035 60.26(7)
C00I B02W B02S 59.36(7)
C00I B02W B03B 105.91(9)
C00I B02W B033 105.37(9)
C00I B02W B035 58.59(7)
B02S B02W B033 107.55(9)
B02S B02W B035 107.47(9)
B03B B02W B02S 59.62(7)
B03B B02W B033 60.27(8)
B03B B02W B035 108.00(9)
B035 B02W B033 59.81(8)
C00F B02X B02S 59.65(7)
C00F B02X B03A 58.63(7)
C00F B02X B03B 106.32(9)
C00F B02X B038 105.82(9)
B02S B02X B03A 108.08(9)
B02S B02X B03B 59.71(7)
B03B B02X B03A 108.78(9)
B038 B02X B02S 108.14(9)
B038 B02X B03A 60.24(8)
B038 B02X B03B 60.63(8)
C00F B03A B02U 59.44(7)
C00F B03A B02X 58.75(7)
C00F B03A B03N 105.99(9)
C00F B03A B038 105.47(9)
B02U B03A B02X 107.57(9)
B02U B03A B03N 59.65(7)
B02U B03A B038 107.56(9)
B02X B03A B038 59.67(7)
B03N B03A B02X 107.80(9)
B03N B03A B038 60.17(8)
B02S B03B B02W 60.29(7)
B02S B03B B02X 60.05(7)
B02S B03B B033 107.94(9)
B02S B03B B038 107.53(9)
B02W B03B B02X 108.26(9)
B02W B03B B033 60.09(8)
B02W B03B B038 107.84(10)
B02X B03B B033 107.43(9)
B02X B03B B038 59.51(7)
B033 B03B B038 59.64(8)
B02U B03N B03A 60.07(7)
B02U B03N B033 107.84(9)
B02U B03N B035 60.19(7)
B02U B03N B038 107.76(9)
B03A B03N B033 107.95(9)
B03A B03N B035 108.24(9)
B03A B03N B038 60.00(8)
B035 B03N B033 59.74(8)
B035 B03N B038 107.55(9)
B038 B03N B033 59.73(8)
B02W B033 B03B 59.63(7)
B02W B033 B03N 107.92(9)
B03B B033 B03N 108.03(9)
B035 B033 B02W 60.00(7)
B035 B033 B03B 107.65(9)
B035 B033 B03N 59.86(8)
B035 B033 B038 107.86(9)
B038 B033 B02W 107.98(9)
B038 B033 B03B 60.27(8)
B038 B033 B03N 59.99(8)
C00I B035 B02U 59.62(7)
C00I B035 B02W 58.70(7)
C00I B035 B03N 106.09(9)
C00I B035 B033 105.75(9)
B02U B035 B02W 107.99(9)
B02U B035 B03N 59.55(7)
B03N B035 B02W 108.49(10)
B033 B035 B02U 107.85(9)
B033 B035 B02W 60.19(8)
B033 B035 B03N 60.40(8)
B02X B038 B03A 60.10(7)
B02X B038 B03B 59.86(7)
B02X B038 B03N 107.87(9)
B02X B038 B033 108.07(9)
B03A B038 B03B 108.06(9)
B03A B038 B03N 59.83(8)
B03N B038 B03B 108.11(9)
B033 B038 B03A 108.26(9)
B033 B038 B03B 60.09(8)
B033 B038 B03N 60.28(8)

loop_
_geom_bond_atom_site_label_1
_geom_bond_atom_site_label_2
_geom_bond_distance
C00C C00M 1.4825(16)
C00C C016 1.3883(17)
C00C C023 1.3863(17)
C00F C00I 1.7216(15)
C00F B02S 1.7340(16)
C00F B02U 1.7278(16)
C00F B02X 1.7116(16)
C00F B03A 1.7095(16)
C00I B02S 1.7291(16)
C00I B02U 1.7345(16)
C00I B02W 1.7115(17)
C00I B035 1.7095(16)
C00M C00S 1.3910(17)
C00M C01I 1.3939(17)
C00Q C00V 1.4825(16)
C00Q C024 1.3904(17)
C00S C01V 1.3851(18)
C00V C00Y 1.3921(17)
C00V C02K 1.3959(17)
C00Y C028 1.3860(18)
C001 C00B 1.3927(16)
C001 C00I 1.4982(15)
C001 C01X 1.3883(17)
C01I C02H 1.3870(18)
C01V C025 1.381(2)
C01X C024 1.3799(18)
C02B C02P 1.377(2)
C02K C02P 1.3860(19)
C003 C00F 1.5017(15)
C003 C01G 1.3914(16)
C003 C010 1.3876(16)
C006 C00B 1.3812(16)
C006 C00Q 1.3922(16)
C010 C023 1.3818(17)
C016 C01G 1.3814(17)
C025 C02H 1.382(2)
C028 C02B 1.376(2)
B02S B02W 1.7788(18)
B02S B02X 1.7730(18)
B02S B03B 1.7669(18)
B02U B03A 1.7739(18)
B02U B03N 1.7663(18)
B02U B035 1.7778(18)
B02W B03B 1.7753(19)
B02W B033 1.7837(19)
B02W B035 1.7803(18)
B02X B03A 1.7778(19)
B02X B03B 1.7765(19)
B02X B038 1.7701(18)
B03A B03N 1.7774(19)
B033 B03B 1.7868(19)
B033 B03N 1.7886(19)
B033 B035 1.7768(19)
B033 B038 1.7787(19)
B035 B03N 1.7791(19)
B038 B03A 1.7803(19)
B038 B03B 1.7901(19)
B038 B03N 1.783(2)
